data_1555456
loop_
_publ_author_name
'Zhu, Yi-Long'
'Jiang, Bo'
'Hao, Wen-Juan'
'Qiu, Jiang-Kai'
'Sun, Jun'
'Wang, De-Cai'
'Wei, Ping'
'Wang, Ai-Fang'
'Li, Guigen'
'Tu, Shu-Jiang'

_publ_section_title
;
 Catalytic Arylsulfonyl Radical Triggered 1,7-Enyne Bicyclizations.
;
_journal_issue 24
_journal_name_full 'Organic letters'
_journal_page_first 6078
_journal_page_last 6081
_journal_paper_doi 10.1021/acs.orglett.5b03100
_journal_volume 17
_journal_year 2015
_chemical_formula_sum 'C30 H21 Cl2 N O3 S'
_chemical_formula_weight 546.44
_space_group_IT_number 2
_space_group_name_Hall '-P 1'
_space_group_name_H-M_alt 'P -1'
_symmetry_cell_setting triclinic
_symmetry_space_group_name_H-M 'P -1'
_atom_sites_solution_hydrogens geom
_atom_sites_solution_primary direct
_atom_sites_solution_secondary difmap
_audit_creation_method SHELXL-97
_cell_angle_alpha 84.5940(10)
_cell_angle_beta 88.837(2)
_cell_angle_gamma 82.4040(10)
_cell_formula_units_Z 2
_cell_length_a 7.3264(4)
_cell_length_b 7.7051(6)
_cell_length_c 23.3320(14)
_cell_measurement_reflns_used 980
_cell_measurement_temperature 298(2)
_cell_measurement_theta_max 22.656
_cell_measurement_theta_min 2.65
_cell_volume 1299.70(15)
_computing_cell_refinement 'Bruker SMART'
_computing_data_collection 'Bruker SMART'
_computing_data_reduction 'Bruker SAINT'
_computing_molecular_graphics 'Bruker SHELXTL'
_computing_publication_material 'Bruker SHELXTL'
_computing_structure_refinement 'SHELXL-97 (Sheldrick, 1997)'
_computing_structure_solution 'SHELXS-97 (Sheldrick, 1990)'
_diffrn_ambient_temperature 298(2)
_diffrn_measured_fraction_theta_full 0.972
_diffrn_measured_fraction_theta_max 0.972
_diffrn_measurement_device_type 'CCD area detector'
_diffrn_measurement_method 'phi and omega scans'
_diffrn_radiation_monochromator graphite
_diffrn_radiation_source 'fine-focus sealed tube'
_diffrn_radiation_type MoK\a
_diffrn_radiation_wavelength 0.71073
_diffrn_reflns_av_R_equivalents 0.0000
_diffrn_reflns_av_sigmaI/netI 0.1495
_diffrn_reflns_limit_h_max 8
_diffrn_reflns_limit_h_min -8
_diffrn_reflns_limit_k_max 9
_diffrn_reflns_limit_k_min -9
_diffrn_reflns_limit_l_max 27
_diffrn_reflns_limit_l_min -27
_diffrn_reflns_number 4463
_diffrn_reflns_theta_full 25.02
_diffrn_reflns_theta_max 25.02
_diffrn_reflns_theta_min 2.63
_exptl_absorpt_coefficient_mu 0.364
_exptl_absorpt_correction_T_max 0.9645
_exptl_absorpt_correction_T_min 0.8833
_exptl_absorpt_correction_type multi-scan
_exptl_absorpt_process_details sadabs
_exptl_crystal_colour white
_exptl_crystal_density_diffrn 1.396
_exptl_crystal_density_method 'not measured'
_exptl_crystal_description block
_exptl_crystal_F_000 564
_exptl_crystal_size_max 0.35
_exptl_crystal_size_mid 0.30
_exptl_crystal_size_min 0.10
_refine_diff_density_max 0.585
_refine_diff_density_min -0.541
_refine_diff_density_rms 0.157
_refine_ls_extinction_method none
_refine_ls_goodness_of_fit_ref 1.093
_refine_ls_hydrogen_treatment mixed
_refine_ls_matrix_type full
_refine_ls_number_parameters 337
_refine_ls_number_reflns 4463
_refine_ls_number_restraints 0
_refine_ls_restrained_S_all 1.093
_refine_ls_R_factor_all 0.1809
_refine_ls_R_factor_gt 0.1041
_refine_ls_shift/su_max 0.000
_refine_ls_shift/su_mean 0.000
_refine_ls_structure_factor_coef Fsqd
_refine_ls_weighting_details 'calc w=1/[\s^2^(Fo^2^)+(0.1152P)^2^+0.0000P] where P=(Fo^2^+2Fc^2^)/3'
_refine_ls_weighting_scheme calc
_refine_ls_wR_factor_gt 0.2512
_refine_ls_wR_factor_ref 0.2841
_reflns_number_gt 2055
_reflns_number_total 4463
_reflns_threshold_expression >2sigma(I)
_cod_data_source_file ol5b03100_si_002.cif
_cod_data_source_block 150429b
_cod_depositor_comments
;
The following automatic conversions were performed:

data item '_symmetry_cell_setting' value 'Triclinic' was changed to
'triclinic' in accordance with the
/home/saulius/struct/COD-crude-data/automatic-downloads/DataCite-retrospective/ACS/depositions/lib/dictionaries/cif_core.dic
dictionary named 'cif_core.dic' version 2.4.2 last updated on
2011-04-26.

Automatic conversion script
Id: cif_fix_values 6909 2019-04-08 15:41:33Z antanas 
;
_cod_original_sg_symbol_H-M P-1
_cod_database_code 1555456

loop_
_symmetry_equiv_pos_as_xyz
'x, y, z'
'-x, -y, -z'

loop_
_atom_site_label
_atom_site_type_symbol
_atom_site_fract_x
_atom_site_fract_y
_atom_site_fract_z
_atom_site_U_iso_or_equiv
_atom_site_adp_type
_atom_site_occupancy
_atom_site_symmetry_multiplicity
_atom_site_calc_flag
_atom_site_refinement_flags
S1 S 0.5219(3) 0.2798(3) 0.38406(9) 0.0414(6) Uani 1 1 d .
Cl1 Cl 0.7649(5) 0.6870(4) 0.01634(13) 0.0982(12) Uani 1 1 d .
Cl2 Cl 0.9542(4) 0.2999(5) 0.61222(11) 0.0859(10) Uani 1 1 d .
N1 N 0.6449(9) 0.1409(9) 0.3430(3) 0.0396(17) Uani 1 1 d .
O1 O 0.5641(9) -0.1270(7) 0.3804(2) 0.0533(17) Uani 1 1 d .
O2 O 0.3586(8) 0.2044(8) 0.3997(2) 0.0532(17) Uani 1 1 d .
O3 O 0.5087(9) 0.4508(7) 0.3520(2) 0.0542(17) Uani 1 1 d .
C1 C 0.6006(11) -0.0334(11) 0.3390(4) 0.041(2) Uani 1 1 d .
C2 C 0.5884(11) -0.0859(10) 0.2761(3) 0.037(2) Uani 1 1 d .
C3 C 0.6335(11) 0.0631(10) 0.2321(3) 0.0341(19) Uani 1 1 d .
C4 C 0.7842(11) 0.1583(10) 0.2463(3) 0.039(2) Uani 1 1 d .
C5 C 0.7888(11) 0.1991(11) 0.3045(3) 0.040(2) Uani 1 1 d .
C6 C 0.9283(12) 0.2850(10) 0.3237(4) 0.042(2) Uani 1 1 d .
H6 H 0.9291 0.3114 0.3617 0.050 Uiso 1 1 calc R
C7 C 1.0636(12) 0.3302(11) 0.2865(4) 0.048(2) Uani 1 1 d .
H7 H 1.1565 0.3880 0.2994 0.058 Uiso 1 1 calc R
C8 C 1.0642(12) 0.2909(11) 0.2297(4) 0.046(2) Uani 1 1 d .
H8 H 1.1563 0.3242 0.2046 0.056 Uiso 1 1 calc R
C9 C 0.9301(11) 0.2035(10) 0.2103(4) 0.040(2) Uani 1 1 d .
H9 H 0.9356 0.1735 0.1726 0.048 Uiso 1 1 calc R
C10 C 0.3895(11) -0.1215(11) 0.2705(3) 0.041(2) Uani 1 1 d .
H10A H 0.3751 -0.2328 0.2921 0.049 Uiso 1 1 calc R
H10B H 0.3086 -0.0304 0.2878 0.049 Uiso 1 1 calc R
C11 C 0.3292(11) -0.1276(10) 0.2096(3) 0.038(2) Uani 1 1 d .
C12 C 0.1996(12) -0.2341(11) 0.1976(4) 0.047(2) Uani 1 1 d .
H12 H 0.1617 -0.3140 0.2263 0.056 Uiso 1 1 calc R
C13 C 0.1244(13) -0.2217(14) 0.1416(5) 0.065(3) Uani 1 1 d .
H13 H 0.0367 -0.2927 0.1335 0.078 Uiso 1 1 calc R
C14 C 0.1828(13) -0.1026(13) 0.0988(4) 0.058(3) Uani 1 1 d .
H14 H 0.1331 -0.0919 0.0620 0.070 Uiso 1 1 calc R
C15 C 0.3156(12) -0.0004(12) 0.1114(4) 0.049(2) Uani 1 1 d .
H15 H 0.3534 0.0800 0.0829 0.059 Uiso 1 1 calc R
C16 C 0.3941(11) -0.0150(11) 0.1658(3) 0.038(2) Uani 1 1 d .
C17 C 0.5393(11) 0.0960(10) 0.1795(3) 0.039(2) Uani 1 1 d .
C18 C 0.5867(11) 0.2436(11) 0.1359(3) 0.039(2) Uani 1 1 d .
C19 C 0.5469(12) 0.4176(11) 0.1495(4) 0.048(2) Uani 1 1 d .
H19 H 0.4857 0.4434 0.1836 0.057 Uiso 1 1 calc R
C20 C 0.6006(13) 0.5513(12) 0.1112(4) 0.056(3) Uani 1 1 d .
H20 H 0.5739 0.6671 0.1201 0.067 Uiso 1 1 calc R
C21 C 0.6890(13) 0.5186(14) 0.0620(4) 0.056(3) Uani 1 1 d .
C22 C 0.7285(14) 0.3455(14) 0.0472(4) 0.060(3) Uani 1 1 d .
H22 H 0.7900 0.3233 0.0128 0.072 Uiso 1 1 calc R
C23 C 0.6755(13) 0.2052(12) 0.0840(4) 0.055(3) Uani 1 1 d .
H23 H 0.6987 0.0901 0.0741 0.066 Uiso 1 1 calc R
C24 C 0.7293(12) -0.2502(11) 0.2689(4) 0.048(2) Uani 1 1 d .
H24A H 0.8509 -0.2242 0.2762 0.072 Uiso 1 1 calc R
H24B H 0.7237 -0.2832 0.2304 0.072 Uiso 1 1 calc R
H24C H 0.7010 -0.3453 0.2958 0.072 Uiso 1 1 calc R
C25 C 0.6509(11) 0.2847(12) 0.4466(3) 0.041(2) Uani 1 1 d .
C26 C 0.7014(13) 0.1310(13) 0.4817(4) 0.053(2) Uani 1 1 d .
H26 H 0.6730 0.0240 0.4714 0.064 Uiso 1 1 calc R
C27 C 0.7948(13) 0.1386(14) 0.5326(4) 0.059(3) Uani 1 1 d .
H27 H 0.8288 0.0359 0.5563 0.070 Uiso 1 1 calc R
C28 C 0.8371(12) 0.2953(15) 0.5482(4) 0.055(3) Uani 1 1 d .
C29 C 0.7827(12) 0.4471(13) 0.5137(4) 0.049(2) Uani 1 1 d .
H29 H 0.8071 0.5541 0.5252 0.058 Uiso 1 1 calc R
C30 C 0.6931(12) 0.4445(12) 0.4627(4) 0.047(2) Uani 1 1 d .
H30 H 0.6610 0.5480 0.4392 0.056 Uiso 1 1 calc R

loop_
_atom_site_aniso_label
_atom_site_aniso_U_11
_atom_site_aniso_U_22
_atom_site_aniso_U_33
_atom_site_aniso_U_23
_atom_site_aniso_U_13
_atom_site_aniso_U_12
S1 0.0436(14) 0.0412(13) 0.0397(12) -0.0042(10) 0.0012(10) -0.0057(11)
Cl1 0.107(3) 0.095(2) 0.089(2) 0.0446(18) -0.0061(19) -0.038(2)
Cl2 0.072(2) 0.136(3) 0.0542(16) -0.0155(17) -0.0119(14) -0.0216(19)
N1 0.045(4) 0.045(4) 0.032(4) -0.011(3) 0.002(3) -0.012(3)
O1 0.084(5) 0.040(4) 0.038(3) 0.000(3) 0.008(3) -0.018(3)
O2 0.037(4) 0.070(4) 0.056(4) -0.020(3) -0.002(3) -0.009(3)
O3 0.069(5) 0.034(3) 0.054(4) 0.010(3) -0.002(3) 0.005(3)
C1 0.041(5) 0.032(5) 0.049(5) -0.004(4) 0.001(4) -0.005(4)
C2 0.039(5) 0.028(5) 0.044(5) -0.002(4) 0.000(4) -0.007(4)
C3 0.033(5) 0.028(4) 0.045(5) -0.013(4) 0.007(4) -0.011(4)
C4 0.043(5) 0.035(5) 0.037(5) 0.004(4) -0.002(4) -0.004(4)
C5 0.038(5) 0.045(5) 0.033(5) -0.001(4) -0.001(4) 0.012(4)
C6 0.042(5) 0.040(5) 0.048(5) -0.006(4) -0.006(4) -0.021(4)
C7 0.035(5) 0.037(5) 0.073(7) 0.003(5) -0.010(5) -0.011(4)
C8 0.040(6) 0.042(5) 0.054(6) 0.010(4) 0.008(4) -0.006(4)
C9 0.043(5) 0.026(5) 0.053(5) -0.001(4) 0.007(4) -0.013(4)
C10 0.032(5) 0.039(5) 0.049(5) 0.001(4) 0.004(4) -0.006(4)
C11 0.030(5) 0.035(5) 0.050(5) -0.011(4) 0.001(4) -0.004(4)
C12 0.041(5) 0.040(5) 0.062(6) -0.013(4) 0.010(5) -0.008(5)
C13 0.045(6) 0.067(7) 0.090(8) -0.030(6) -0.012(6) -0.015(5)
C14 0.052(6) 0.067(7) 0.058(6) -0.013(5) -0.014(5) -0.013(6)
C15 0.046(6) 0.056(6) 0.046(5) -0.010(4) -0.010(4) -0.007(5)
C16 0.030(5) 0.045(5) 0.039(5) 0.001(4) -0.002(4) -0.004(4)
C17 0.037(5) 0.037(5) 0.041(5) -0.004(4) 0.010(4) -0.007(4)
C18 0.041(5) 0.044(5) 0.032(4) 0.000(4) -0.004(4) -0.010(4)
C19 0.057(6) 0.037(5) 0.048(5) -0.009(4) 0.005(5) 0.002(5)
C20 0.063(7) 0.031(5) 0.072(7) 0.009(5) -0.005(6) -0.009(5)
C21 0.042(6) 0.070(7) 0.057(6) 0.008(5) 0.005(5) -0.017(5)
C22 0.066(7) 0.072(7) 0.041(5) -0.004(5) 0.007(5) -0.004(6)
C23 0.062(7) 0.048(6) 0.055(6) -0.005(5) 0.013(5) -0.010(5)
C24 0.040(5) 0.048(6) 0.052(5) 0.003(4) 0.003(4) 0.004(4)
C25 0.042(5) 0.051(6) 0.031(5) -0.009(4) 0.004(4) -0.004(4)
C26 0.058(7) 0.054(6) 0.049(6) -0.002(5) -0.003(5) -0.014(5)
C27 0.065(7) 0.074(7) 0.034(5) 0.011(5) -0.008(5) -0.009(6)
C28 0.035(5) 0.083(8) 0.051(6) -0.019(6) 0.001(4) -0.013(5)
C29 0.036(5) 0.053(6) 0.059(6) -0.024(5) 0.003(5) -0.001(5)
C30 0.041(6) 0.045(6) 0.052(6) -0.008(4) -0.001(5) 0.003(4)

loop_
_atom_type_symbol
_atom_type_description
_atom_type_scat_dispersion_real
_atom_type_scat_dispersion_imag
_atom_type_scat_source
C C 0.0033 0.0016 'International Tables Vol C Tables 4.2.6.8 and 6.1.1.4'
H H 0.0000 0.0000 'International Tables Vol C Tables 4.2.6.8 and 6.1.1.4'
N N 0.0061 0.0033 'International Tables Vol C Tables 4.2.6.8 and 6.1.1.4'
O O 0.0106 0.0060 'International Tables Vol C Tables 4.2.6.8 and 6.1.1.4'
S S 0.1246 0.1234 'International Tables Vol C Tables 4.2.6.8 and 6.1.1.4'
Cl Cl 0.1484 0.1585 'International Tables Vol C Tables 4.2.6.8 and 6.1.1.4'

loop_
_geom_angle_atom_site_label_1
_geom_angle_atom_site_label_2
_geom_angle_atom_site_label_3
_geom_angle
O2 S1 O3 119.7(4)
O2 S1 N1 106.2(4)
O3 S1 N1 106.0(3)
O2 S1 C25 108.7(4)
O3 S1 C25 108.5(4)
N1 S1 C25 107.0(4)
C1 N1 C5 117.1(6)
C1 N1 S1 121.7(6)
C5 N1 S1 120.8(5)
O1 C1 N1 122.5(7)
O1 C1 C2 122.5(7)
N1 C1 C2 114.8(7)
C10 C2 C3 111.3(6)
C10 C2 C24 112.6(7)
C3 C2 C24 108.7(6)
C10 C2 C1 104.6(6)
C3 C2 C1 110.9(6)
C24 C2 C1 108.7(6)
C17 C3 C4 123.0(7)
C17 C3 C2 120.1(7)
C4 C3 C2 116.7(7)
C9 C4 C5 116.7(8)
C9 C4 C3 127.5(7)
C5 C4 C3 115.6(7)
C6 C5 C4 121.1(8)
C6 C5 N1 122.0(7)
C4 C5 N1 116.8(8)
C7 C6 C5 119.7(8)
C7 C6 H6 120.1
C5 C6 H6 120.1
C6 C7 C8 120.7(8)
C6 C7 H7 119.7
C8 C7 H7 119.7
C9 C8 C7 120.4(8)
C9 C8 H8 119.8
C7 C8 H8 119.8
C8 C9 C4 121.3(8)
C8 C9 H9 119.4
C4 C9 H9 119.4
C11 C10 C2 114.4(7)
C11 C10 H10A 108.7
C2 C10 H10A 108.7
C11 C10 H10B 108.7
C2 C10 H10B 108.7
H10A C10 H10B 107.6
C12 C11 C16 119.9(8)
C12 C11 C10 120.4(8)
C16 C11 C10 119.5(7)
C11 C12 C13 120.2(9)
C11 C12 H12 119.9
C13 C12 H12 119.9
C14 C13 C12 119.5(9)
C14 C13 H13 120.2
C12 C13 H13 120.2
C15 C14 C13 119.3(9)
C15 C14 H14 120.4
C13 C14 H14 120.4
C14 C15 C16 121.7(9)
C14 C15 H15 119.2
C16 C15 H15 119.2
C15 C16 C11 119.2(8)
C15 C16 C17 121.6(8)
C11 C16 C17 119.1(7)
C3 C17 C16 120.4(7)
C3 C17 C18 119.5(7)
C16 C17 C18 120.1(7)
C19 C18 C23 120.5(8)
C19 C18 C17 119.0(7)
C23 C18 C17 120.4(8)
C20 C19 C18 118.8(8)
C20 C19 H19 120.6
C18 C19 H19 120.6
C21 C20 C19 122.1(9)
C21 C20 H20 119.0
C19 C20 H20 119.0
C20 C21 C22 120.1(9)
C20 C21 Cl1 121.3(8)
C22 C21 Cl1 118.6(7)
C21 C22 C23 120.3(8)
C21 C22 H22 119.9
C23 C22 H22 119.9
C18 C23 C22 118.2(9)
C18 C23 H23 120.9
C22 C23 H23 120.9
C2 C24 H24A 109.5
C2 C24 H24B 109.5
H24A C24 H24B 109.5
C2 C24 H24C 109.5
H24A C24 H24C 109.5
H24B C24 H24C 109.5
C26 C25 C30 119.8(8)
C26 C25 S1 120.0(7)
C30 C25 S1 120.1(7)
C25 C26 C27 119.3(9)
C25 C26 H26 120.3
C27 C26 H26 120.3
C28 C27 C26 120.8(9)
C28 C27 H27 119.6
C26 C27 H27 119.6
C27 C28 C29 119.4(9)
C27 C28 Cl2 119.5(8)
C29 C28 Cl2 121.1(8)
C28 C29 C30 121.5(9)
C28 C29 H29 119.3
C30 C29 H29 119.3
C29 C30 C25 119.2(8)
C29 C30 H30 120.4
C25 C30 H30 120.4

loop_
_geom_bond_atom_site_label_1
_geom_bond_atom_site_label_2
_geom_bond_distance
S1 O2 1.424(6)
S1 O3 1.445(6)
S1 N1 1.667(7)
S1 C25 1.760(9)
Cl1 C21 1.743(9)
Cl2 C28 1.743(10)
N1 C1 1.434(10)
N1 C5 1.460(10)
O1 C1 1.197(9)
C1 C2 1.566(11)
C2 C10 1.529(11)
C2 C3 1.532(10)
C2 C24 1.543(11)
C3 C17 1.405(11)
C3 C4 1.464(11)
C4 C9 1.405(11)
C4 C5 1.423(11)
C5 C6 1.392(11)
C6 C7 1.362(11)
C6 H6 0.9300
C7 C8 1.386(12)
C7 H7 0.9300
C8 C9 1.369(11)
C8 H8 0.9300
C9 H9 0.9300
C10 C11 1.501(11)
C10 H10A 0.9700
C10 H10B 0.9700
C11 C12 1.383(11)
C11 C16 1.396(11)
C12 C13 1.419(13)
C12 H12 0.9300
C13 C14 1.391(13)
C13 H13 0.9300
C14 C15 1.383(12)
C14 H14 0.9300
C15 C16 1.393(11)
C15 H15 0.9300
C16 C17 1.507(11)
C17 C18 1.522(11)
C18 C19 1.398(11)
C18 C23 1.402(11)
C19 C20 1.391(11)
C19 H19 0.9300
C20 C21 1.334(13)
C20 H20 0.9300
C21 C22 1.401(13)
C22 C23 1.407(12)
C22 H22 0.9300
C23 H23 0.9300
C24 H24A 0.9600
C24 H24B 0.9600
C24 H24C 0.9600
C25 C26 1.388(11)
C25 C30 1.395(11)
C26 C27 1.391(12)
C26 H26 0.9300
C27 C28 1.369(13)
C27 H27 0.9300
C28 C29 1.373(13)
C29 C30 1.374(11)
C29 H29 0.9300
C30 H30 0.9300

loop_
_geom_torsion_atom_site_label_1
_geom_torsion_atom_site_label_2
_geom_torsion_atom_site_label_3
_geom_torsion_atom_site_label_4
_geom_torsion
O2 S1 N1 C1 -12.7(7)
O3 S1 N1 C1 -141.1(6)
C25 S1 N1 C1 103.3(7)
O2 S1 N1 C5 160.1(6)
O3 S1 N1 C5 31.7(7)
C25 S1 N1 C5 -84.0(7)
C5 N1 C1 O1 142.1(8)
S1 N1 C1 O1 -44.9(11)
C5 N1 C1 C2 -42.6(9)
S1 N1 C1 C2 130.4(6)
O1 C1 C2 C10 57.0(10)
N1 C1 C2 C10 -118.3(7)
O1 C1 C2 C3 177.1(8)
N1 C1 C2 C3 1.7(9)
O1 C1 C2 C24 -63.5(10)
N1 C1 C2 C24 121.2(7)
C10 C2 C3 C17 -27.8(10)
C24 C2 C3 C17 96.8(8)
C1 C2 C3 C17 -143.8(7)
C10 C2 C3 C4 155.9(7)
C24 C2 C3 C4 -79.5(8)
C1 C2 C3 C4 40.0(9)
C17 C3 C4 C9 -42.6(12)
C2 C3 C4 C9 133.5(8)
C17 C3 C4 C5 141.8(8)
C2 C3 C4 C5 -42.1(9)
C9 C4 C5 C6 2.1(11)
C3 C4 C5 C6 178.2(7)
C9 C4 C5 N1 -175.7(7)
C3 C4 C5 N1 0.4(10)
C1 N1 C5 C6 -134.6(8)
S1 N1 C5 C6 52.4(10)
C1 N1 C5 C4 43.2(10)
S1 N1 C5 C4 -129.9(6)
C4 C5 C6 C7 -0.3(12)
N1 C5 C6 C7 177.3(7)
C5 C6 C7 C8 -0.3(13)
C6 C7 C8 C9 -1.0(13)
C7 C8 C9 C4 2.9(12)
C5 C4 C9 C8 -3.4(11)
C3 C4 C9 C8 -178.9(7)
C3 C2 C10 C11 44.8(9)
C24 C2 C10 C11 -77.6(8)
C1 C2 C10 C11 164.5(7)
C2 C10 C11 C12 149.0(7)
C2 C10 C11 C16 -35.9(10)
C16 C11 C12 C13 -3.7(12)
C10 C11 C12 C13 171.3(7)
C11 C12 C13 C14 0.4(13)
C12 C13 C14 C15 1.1(14)
C13 C14 C15 C16 0.7(14)
C14 C15 C16 C11 -4.0(13)
C14 C15 C16 C17 179.8(8)
C12 C11 C16 C15 5.4(12)
C10 C11 C16 C15 -169.6(7)
C12 C11 C16 C17 -178.2(7)
C10 C11 C16 C17 6.7(11)
C4 C3 C17 C16 175.8(7)
C2 C3 C17 C16 -0.2(11)
C4 C3 C17 C18 -3.5(11)
C2 C3 C17 C18 -179.5(7)
C15 C16 C17 C3 -171.6(7)
C11 C16 C17 C3 12.1(11)
C15 C16 C17 C18 7.6(12)
C11 C16 C17 C18 -168.6(7)
C3 C17 C18 C19 -66.6(11)
C16 C17 C18 C19 114.1(9)
C3 C17 C18 C23 110.9(9)
C16 C17 C18 C23 -68.4(11)
C23 C18 C19 C20 -1.4(13)
C17 C18 C19 C20 176.1(8)
C18 C19 C20 C21 -0.2(14)
C19 C20 C21 C22 0.9(15)
C19 C20 C21 Cl1 -176.8(7)
C20 C21 C22 C23 -0.1(15)
Cl1 C21 C22 C23 177.7(7)
C19 C18 C23 C22 2.1(13)
C17 C18 C23 C22 -175.3(8)
C21 C22 C23 C18 -1.4(14)
O2 S1 C25 C26 55.4(8)
O3 S1 C25 C26 -172.9(7)
N1 S1 C25 C26 -58.8(8)
O2 S1 C25 C30 -120.7(7)
O3 S1 C25 C30 11.0(8)
N1 S1 C25 C30 125.0(7)
C30 C25 C26 C27 -0.4(13)
S1 C25 C26 C27 -176.6(7)
C25 C26 C27 C28 0.0(14)
C26 C27 C28 C29 1.5(14)
C26 C27 C28 Cl2 180.0(7)
C27 C28 C29 C30 -2.7(14)
Cl2 C28 C29 C30 178.9(7)
C28 C29 C30 C25 2.2(13)
C26 C25 C30 C29 -0.7(12)
S1 C25 C30 C29 175.5(6)
